data_7708244
loop_
_publ_author_name
'Johnson, Andrew Lee'
'Paish, James David'
'Snook, Michael'

_publ_section_title
;
 Evaluation of Sn(II) Aminoalkoxide Precursors for Atomic Layer Deposition
 of SnO Thin Films. Invitation: Dalton Transactions web collection themed
 around the topic of tin chemistry
;
_journal_name_full 'Dalton Transactions'
_journal_paper_doi 10.1039/D1DT02480A
_journal_year 2021
_chemical_formula_moiety 'C16 H40 N4 O2 Sn2'
_chemical_formula_sum 'C16 H40 N4 O2 Sn2'
_chemical_formula_weight 557.90
_chemical_properties_physical Air-sensitive,Moisture-sensitive,Oxygen-sensitive
_space_group_crystal_system monoclinic
_space_group_IT_number 14
_space_group_name_Hall '-P 2yn'
_space_group_name_H-M_alt 'P 1 21/n 1'
_atom_sites_solution_hydrogens geom
_audit_creation_method SHELXL-2018/3
_audit_update_record
;
2021-01-12 deposited with the CCDC.	2021-09-08 downloaded from the CCDC.
;
_cell_angle_alpha 90
_cell_angle_beta 100.737(4)
_cell_angle_gamma 90
_cell_formula_units_Z 2
_cell_length_a 9.2945(3)
_cell_length_b 11.9266(4)
_cell_length_c 10.7094(4)
_cell_measurement_reflns_used 2851
_cell_measurement_temperature 150(2)
_cell_measurement_theta_max 25.8240
_cell_measurement_theta_min 3.6290
_cell_volume 1166.37(7)
_computing_cell_refinement 'CrysAlisPro 1.171.39.46 (Rigaku OD, 2018)'
_computing_data_collection 'CrysAlisPro 1.171.39.46 (Rigaku OD, 2018)'
_computing_data_reduction 'CrysAlisPro 1.171.39.46 (Rigaku OD, 2018)'
_computing_molecular_graphics 'ORTEP3 for Windows - Farrugia, L. J. J. Appl. Crystallogr. 1997, 30, 565'
_computing_publication_material
;
 'WinGX publication routines, Farrugia, 
 L. J., J. Appl. Crystallogr., 1999, 32, 837-838
;
_computing_structure_refinement
;
 SHELXL-2018/3 (Sheldrick, 2018)
 Sheldrick GM (2008) Acta Crystallogr A64:112--122 and 
 C. B. H\"ubschle, G. M. Sheldrick and B. Dittrich
 ShelXle: a Qt graphical user interface for SHELXL
 J. Appl. Cryst., 44, (2011) 1281-1284.
;
_computing_structure_solution
; 
 SHELXT
 Sheldrick, G. M. (2008). Acta Cryst. A64, 112-122.
;
_diffrn_ambient_environment N~2~
_diffrn_ambient_temperature 150.0(3)
_diffrn_detector 'CCD plate'
_diffrn_detector_area_resol_mean 8.0734
_diffrn_detector_type EosS2
_diffrn_measured_fraction_theta_full 0.997
_diffrn_measured_fraction_theta_max 0.981
_diffrn_measurement_device 'four-circle diffractometer'
_diffrn_measurement_device_type 'New Xcalibur, EosS2'
_diffrn_measurement_method '\w scans'
_diffrn_radiation_monochromator graphite
_diffrn_radiation_probe x-ray
_diffrn_radiation_type 'Mo K\a'
_diffrn_radiation_wavelength 0.71073
_diffrn_reflns_av_R_equivalents 0.0542
_diffrn_reflns_av_unetI/netI 0.0652
_diffrn_reflns_Laue_measured_fraction_full 0.997
_diffrn_reflns_Laue_measured_fraction_max 0.981
_diffrn_reflns_limit_h_max 11
_diffrn_reflns_limit_h_min -11
_diffrn_reflns_limit_k_max 14
_diffrn_reflns_limit_k_min -10
_diffrn_reflns_limit_l_max 13
_diffrn_reflns_limit_l_min -12
_diffrn_reflns_number 7109
_diffrn_reflns_point_group_measured_fraction_full 0.997
_diffrn_reflns_point_group_measured_fraction_max 0.981
_diffrn_reflns_theta_full 25.242
_diffrn_reflns_theta_max 26.020
_diffrn_reflns_theta_min 3.416
_diffrn_source 'fine-focus sealed X-ray tube'
_diffrn_source_type 'Enhance (Mo) X-ray Source'
_exptl_absorpt_coefficient_mu 2.156
_exptl_absorpt_correction_T_max 1.00000
_exptl_absorpt_correction_T_min 0.97230
_exptl_absorpt_correction_type multi-scan
_exptl_absorpt_process_details
;
CrysAlisPro 1.171.39.46 (Rigaku Oxford Diffraction, 2018)
Empirical absorption correction using spherical harmonics,
 implemented in SCALE3 ABSPACK scaling algorithm.
;
_exptl_crystal_colour colourless
_exptl_crystal_density_diffrn 1.589
_exptl_crystal_description block
_exptl_crystal_F_000 560
_exptl_crystal_recrystallization_method 'Re-crystallisation from solvent'
_exptl_crystal_size_max 0.250
_exptl_crystal_size_mid 0.200
_exptl_crystal_size_min 0.140
_refine_diff_density_max 0.529
_refine_diff_density_min -0.446
_refine_diff_density_rms 0.123
_refine_ls_extinction_method none
_refine_ls_goodness_of_fit_ref 1.036
_refine_ls_hydrogen_treatment constr
_refine_ls_matrix_type full
_refine_ls_number_parameters 115
_refine_ls_number_reflns 2261
_refine_ls_number_restraints 0
_refine_ls_restrained_S_all 1.036
_refine_ls_R_factor_all 0.0462
_refine_ls_R_factor_gt 0.0339
_refine_ls_shift/su_max 0.001
_refine_ls_shift/su_mean 0.000
_refine_ls_structure_factor_coef Fsqd
_refine_ls_weighting_details 'w=1/[\s^2^(Fo^2^)+(0.0065P)^2^] where P=(Fo^2^+2Fc^2^)/3'
_refine_ls_weighting_scheme calc
_refine_ls_wR_factor_gt 0.0538
_refine_ls_wR_factor_ref 0.0606
_reflns_Friedel_coverage 0.000
_reflns_number_gt 1828
_reflns_number_total 2261
_reflns_threshold_expression 'I > 2\s(I)'
_cod_data_source_file d1dt02480a2.cif
_cod_data_source_block 1c
_cod_original_sg_symbol_H-M 'P 21/n'
_cod_database_code 7708244
_shelx_shelxl_version_number 2018/3
_shelx_space_group_comment
;
The symmetry employed for this shelxl refinement is uniquely defined
by the following loop, which should always be used as a source of
symmetry information in preference to the above space-group names.
They are only intended as comments.
;
_shelx_estimated_absorpt_t_min 0.615
_shelx_estimated_absorpt_t_max 0.752
_oxdiff_exptl_absorpt_empirical_full_min 0.891
_oxdiff_exptl_absorpt_empirical_full_max 1.126
_oxdiff_exptl_absorpt_empirical_details
;
Empirical correction (ABSPACK) includes:
- Absorption correction using spherical harmonics
- Frame scaling
;

loop_
_space_group_symop_operation_xyz
'x, y, z'
'-x+1/2, y+1/2, -z+1/2'
'-x, -y, -z'
'x-1/2, -y-1/2, z-1/2'

loop_
_atom_site_label
_atom_site_type_symbol
_atom_site_fract_x
_atom_site_fract_y
_atom_site_fract_z
_atom_site_U_iso_or_equiv
_atom_site_adp_type
_atom_site_occupancy
_atom_site_site_symmetry_order
_atom_site_calc_flag
_atom_site_refinement_flags_posn
_atom_site_refinement_flags_adp
_atom_site_refinement_flags_occupancy
_atom_site_disorder_assembly
_atom_site_disorder_group
Sn1 Sn 0.49967(3) 0.54128(2) 0.33598(3) 0.02026(11) Uani 1 1 d . . . . .
O1 O 0.4435(3) 0.4093(2) 0.4492(2) 0.0193(6) Uani 1 1 d . . . . .
N1 N 0.4047(4) 0.3742(3) 0.1841(3) 0.0234(8) Uani 1 1 d . . . . .
N2 N 0.7092(3) 0.4843(3) 0.3384(3) 0.0230(8) Uani 1 1 d . . . . .
C1 C 0.3412(4) 0.3252(3) 0.3957(4) 0.0222(10) Uani 1 1 d . . . . .
C2 C 0.3538(5) 0.2250(3) 0.4862(4) 0.0347(12) Uani 1 1 d . . . . .
H2A H 0.288651 0.164936 0.447181 0.052 Uiso 1 1 calc R U . . .
H2B H 0.325851 0.248020 0.566168 0.052 Uiso 1 1 calc R U . . .
H2C H 0.455120 0.197831 0.503069 0.052 Uiso 1 1 calc R U . . .
C3 C 0.1851(4) 0.3724(4) 0.3781(4) 0.0313(11) Uani 1 1 d . . . . .
H3A H 0.116634 0.319169 0.328906 0.047 Uiso 1 1 calc R U . . .
H3B H 0.180547 0.443964 0.332528 0.047 Uiso 1 1 calc R U . . .
H3C H 0.158521 0.384184 0.461425 0.047 Uiso 1 1 calc R U . . .
C4 C 0.3850(4) 0.2837(3) 0.2725(4) 0.0223(10) Uani 1 1 d . . . . .
H4A H 0.477592 0.240948 0.294187 0.027 Uiso 1 1 calc R U . . .
H4B H 0.308613 0.231772 0.229215 0.027 Uiso 1 1 calc R U . . .
C5 C 0.2696(5) 0.4015(4) 0.0956(4) 0.0329(11) Uani 1 1 d . . . . .
H5A H 0.287016 0.465198 0.042610 0.049 Uiso 1 1 calc R U . . .
H5B H 0.192977 0.421028 0.143511 0.049 Uiso 1 1 calc R U . . .
H5C H 0.238139 0.336478 0.041355 0.049 Uiso 1 1 calc R U . . .
C6 C 0.5183(5) 0.3424(4) 0.1100(4) 0.0340(12) Uani 1 1 d . . . . .
H6A H 0.535498 0.405250 0.055640 0.051 Uiso 1 1 calc R U . . .
H6B H 0.484950 0.277052 0.056923 0.051 Uiso 1 1 calc R U . . .
H6C H 0.609518 0.323907 0.168307 0.051 Uiso 1 1 calc R U . . .
C7 C 0.8026(5) 0.5389(3) 0.2622(4) 0.0336(12) Uani 1 1 d . . . . .
H7A H 0.829601 0.485048 0.201330 0.050 Uiso 1 1 calc R U . . .
H7B H 0.891418 0.566489 0.317748 0.050 Uiso 1 1 calc R U . . .
H7C H 0.749983 0.601997 0.215999 0.050 Uiso 1 1 calc R U . . .
C8 C 0.7814(5) 0.3929(4) 0.4124(4) 0.0324(11) Uani 1 1 d . . . . .
H8A H 0.869935 0.420621 0.468186 0.049 Uiso 1 1 calc R U . . .
H8B H 0.808167 0.335449 0.355441 0.049 Uiso 1 1 calc R U . . .
H8C H 0.715217 0.360441 0.464000 0.049 Uiso 1 1 calc R U . . .

loop_
_atom_site_aniso_label
_atom_site_aniso_U_11
_atom_site_aniso_U_22
_atom_site_aniso_U_33
_atom_site_aniso_U_23
_atom_site_aniso_U_13
_atom_site_aniso_U_12
Sn1 0.01864(18) 0.01760(18) 0.02453(18) 0.00223(13) 0.00403(13) 0.00088(13)
O1 0.0190(16) 0.0161(15) 0.0233(16) -0.0021(12) 0.0052(13) -0.0061(13)
N1 0.023(2) 0.021(2) 0.027(2) -0.0021(16) 0.0064(17) 0.0004(17)
N2 0.019(2) 0.022(2) 0.031(2) 0.0074(16) 0.0109(17) -0.0004(16)
C1 0.023(2) 0.018(2) 0.029(2) -0.0057(19) 0.012(2) -0.0051(19)
C2 0.042(3) 0.025(3) 0.039(3) 0.000(2) 0.013(3) -0.010(2)
C3 0.017(2) 0.039(3) 0.038(3) -0.012(2) 0.006(2) -0.002(2)
C4 0.019(2) 0.019(2) 0.028(2) -0.0061(19) 0.003(2) -0.0037(19)
C5 0.038(3) 0.033(3) 0.025(3) -0.004(2) -0.001(2) -0.001(2)
C6 0.039(3) 0.030(3) 0.038(3) -0.008(2) 0.021(3) 0.000(2)
C7 0.031(3) 0.039(3) 0.034(3) 0.003(2) 0.015(2) -0.001(2)
C8 0.023(3) 0.036(3) 0.040(3) 0.004(2) 0.009(2) 0.009(2)

loop_
_atom_type_symbol
_atom_type_description
_atom_type_scat_dispersion_real
_atom_type_scat_dispersion_imag
_atom_type_scat_source
C C 0.0033 0.0016 'International Tables Vol C Tables 4.2.6.8 and 6.1.1.4'
H H 0.0000 0.0000 'International Tables Vol C Tables 4.2.6.8 and 6.1.1.4'
N N 0.0061 0.0033 'International Tables Vol C Tables 4.2.6.8 and 6.1.1.4'
O O 0.0106 0.0060 'International Tables Vol C Tables 4.2.6.8 and 6.1.1.4'
Sn Sn -0.6537 1.4246 'International Tables Vol C Tables 4.2.6.8 and 6.1.1.4'

loop_
_geom_angle_atom_site_label_1
_geom_angle_atom_site_label_2
_geom_angle_atom_site_label_3
_geom_angle
_geom_angle_site_symmetry_1
_geom_angle_site_symmetry_3
_geom_angle_publ_flag
N2 Sn1 O1 94.67(11) . . ?
N2 Sn1 O1 91.79(11) . 3_666 ?
O1 Sn1 O1 69.98(10) . 3_666 ?
N2 Sn1 N1 88.00(12) . . ?
O1 Sn1 N1 72.44(10) . . ?
O1 Sn1 N1 142.27(9) 3_666 . ?
C1 O1 Sn1 120.8(2) . . ?
C1 O1 Sn1 125.7(2) . 3_666 ?
Sn1 O1 Sn1 110.02(10) . 3_666 ?
C5 N1 C4 112.7(3) . . ?
C5 N1 C6 108.7(3) . . ?
C4 N1 C6 110.1(3) . . ?
C5 N1 Sn1 112.5(2) . . ?
C4 N1 Sn1 103.1(2) . . ?
C6 N1 Sn1 109.6(2) . . ?
C8 N2 C7 112.6(3) . . ?
C8 N2 Sn1 126.9(2) . . ?
C7 N2 Sn1 120.6(3) . . ?
O1 C1 C2 109.2(3) . . ?
O1 C1 C4 107.9(3) . . ?
C2 C1 C4 106.9(3) . . ?
O1 C1 C3 109.6(3) . . ?
C2 C1 C3 108.9(3) . . ?
C4 C1 C3 114.1(4) . . ?
C1 C2 H2A 109.5 . . ?
C1 C2 H2B 109.5 . . ?
H2A C2 H2B 109.5 . . ?
C1 C2 H2C 109.5 . . ?
H2A C2 H2C 109.5 . . ?
H2B C2 H2C 109.5 . . ?
C1 C3 H3A 109.5 . . ?
C1 C3 H3B 109.5 . . ?
H3A C3 H3B 109.5 . . ?
C1 C3 H3C 109.5 . . ?
H3A C3 H3C 109.5 . . ?
H3B C3 H3C 109.5 . . ?
N1 C4 C1 113.7(3) . . ?
N1 C4 H4A 108.8 . . ?
C1 C4 H4A 108.8 . . ?
N1 C4 H4B 108.8 . . ?
C1 C4 H4B 108.8 . . ?
H4A C4 H4B 107.7 . . ?
N1 C5 H5A 109.5 . . ?
N1 C5 H5B 109.5 . . ?
H5A C5 H5B 109.5 . . ?
N1 C5 H5C 109.5 . . ?
H5A C5 H5C 109.5 . . ?
H5B C5 H5C 109.5 . . ?
N1 C6 H6A 109.5 . . ?
N1 C6 H6B 109.5 . . ?
H6A C6 H6B 109.5 . . ?
N1 C6 H6C 109.5 . . ?
H6A C6 H6C 109.5 . . ?
H6B C6 H6C 109.5 . . ?
N2 C7 H7A 109.5 . . ?
N2 C7 H7B 109.5 . . ?
H7A C7 H7B 109.5 . . ?
N2 C7 H7C 109.5 . . ?
H7A C7 H7C 109.5 . . ?
H7B C7 H7C 109.5 . . ?
N2 C8 H8A 109.5 . . ?
N2 C8 H8B 109.5 . . ?
H8A C8 H8B 109.5 . . ?
N2 C8 H8C 109.5 . . ?
H8A C8 H8C 109.5 . . ?
H8B C8 H8C 109.5 . . ?

loop_
_geom_bond_atom_site_label_1
_geom_bond_atom_site_label_2
_geom_bond_distance
_geom_bond_site_symmetry_2
_geom_bond_publ_flag
Sn1 N2 2.059(3) . ?
Sn1 O1 2.111(2) . ?
Sn1 O1 2.338(3) 3_666 ?
Sn1 N1 2.619(3) . ?
O1 C1 1.426(4) . ?
N1 C5 1.462(5) . ?
N1 C4 1.469(5) . ?
N1 C6 1.484(4) . ?
N2 C8 1.438(5) . ?
N2 C7 1.452(4) . ?
C1 C2 1.529(5) . ?
C1 C4 1.534(5) . ?
C1 C3 1.535(5) . ?
C2 H2A 0.9800 . ?
C2 H2B 0.9800 . ?
C2 H2C 0.9800 . ?
C3 H3A 0.9800 . ?
C3 H3B 0.9800 . ?
C3 H3C 0.9800 . ?
C4 H4A 0.9900 . ?
C4 H4B 0.9900 . ?
C5 H5A 0.9800 . ?
C5 H5B 0.9800 . ?
C5 H5C 0.9800 . ?
C6 H6A 0.9800 . ?
C6 H6B 0.9800 . ?
C6 H6C 0.9800 . ?
C7 H7A 0.9800 . ?
C7 H7B 0.9800 . ?
C7 H7C 0.9800 . ?
C8 H8A 0.9800 . ?
C8 H8B 0.9800 . ?
C8 H8C 0.9800 . ?

loop_
_geom_torsion_atom_site_label_1
_geom_torsion_atom_site_label_2
_geom_torsion_atom_site_label_3
_geom_torsion_atom_site_label_4
_geom_torsion
_geom_torsion_site_symmetry_1
_geom_torsion_site_symmetry_2
_geom_torsion_site_symmetry_3
_geom_torsion_site_symmetry_4
_geom_torsion_publ_flag
Sn1 O1 C1 C2 164.1(2) . . . . ?
Sn1 O1 C1 C2 -39.2(4) 3_666 . . . ?
Sn1 O1 C1 C4 48.2(4) . . . . ?
Sn1 O1 C1 C4 -155.1(2) 3_666 . . . ?
Sn1 O1 C1 C3 -76.6(3) . . . . ?
Sn1 O1 C1 C3 80.1(4) 3_666 . . . ?
C5 N1 C4 C1 -89.8(4) . . . . ?
C6 N1 C4 C1 148.6(4) . . . . ?
Sn1 N1 C4 C1 31.7(4) . . . . ?
O1 C1 C4 N1 -52.0(4) . . . . ?
C2 C1 C4 N1 -169.4(3) . . . . ?
C3 C1 C4 N1 70.1(4) . . . . ?
